data_4114847
loop_
_publ_author_name
'Juan C. Noveron'
'Myoung Soo Lah'
'Rico E. Del Sesto'
'Atta M. Arif'
'Joel S. Miller'
'Peter J. Stang'

_publ_section_title
;
 Engineering the Structure and Magnetic Properties of Crystalline Solids
 via the Metal-Directed Self-Assembly of a Versatile Molecular Building
 Unit
;
_journal_name_full 'Journal of the American Chemical Society'
_journal_page_first 6613
_journal_page_last 6625
_journal_paper_doi 10.1021/ja0200241
_journal_volume 124
_journal_year 2002
_chemical_formula_sum 'C26 H28 N6 O10 Zn'
_chemical_formula_weight 649.91
_chemical_name_systematic
;
 ?
;
_space_group_IT_number 14
_symmetry_cell_setting monoclinic
_symmetry_space_group_name_Hall '-P 2ybc'
_symmetry_space_group_name_H-M 'P 1 21/c 1'
_atom_sites_solution_hydrogens geom
_atom_sites_solution_primary direct
_atom_sites_solution_secondary difmap
_audit_creation_method SHELXL-97
_cell_angle_alpha 90.00
_cell_angle_beta 97.9708(12)
_cell_angle_gamma 90.00
_cell_formula_units_Z 2
_cell_length_a 7.4389(3)
_cell_length_b 12.6873(2)
_cell_length_c 14.7479(5)
_cell_measurement_reflns_used 12222
_cell_measurement_temperature 200(1)
_cell_measurement_theta_max 27.48
_cell_measurement_theta_min 1.02
_cell_volume 1378.45(8)
_computing_cell_refinement DENZO-SMN
_computing_data_collection 'Nonius COLLECT'
_computing_data_reduction 'Nonius COLLECT'
_computing_molecular_graphics 'WinGX, Ortep3'
_computing_structure_refinement 'SHELXL-97 (Sheldrick, 1997)'
_computing_structure_solution SIR97
_diffrn_ambient_temperature 200(1)
_diffrn_measured_fraction_theta_full 0.982
_diffrn_measured_fraction_theta_max 0.982
_diffrn_measurement_device_type 'Nonius KappaCCD Diffractometer'
_diffrn_measurement_method 'Phi plus Omega scan'
_diffrn_radiation_monochromator graphite
_diffrn_radiation_source 'fine-focus sealed tube'
_diffrn_radiation_type MoK\a
_diffrn_radiation_wavelength 0.71073
_diffrn_reflns_av_R_equivalents 0.0264
_diffrn_reflns_av_sigmaI/netI 0.0421
_diffrn_reflns_limit_h_max 9
_diffrn_reflns_limit_h_min -9
_diffrn_reflns_limit_k_max 16
_diffrn_reflns_limit_k_min -13
_diffrn_reflns_limit_l_max 19
_diffrn_reflns_limit_l_min -19
_diffrn_reflns_number 5788
_diffrn_reflns_theta_full 27.48
_diffrn_reflns_theta_max 27.48
_diffrn_reflns_theta_min 3.50
_diffrn_standards_decay_% <2.0
_exptl_absorpt_coefficient_mu 0.960
_exptl_absorpt_correction_T_max 0.9101
_exptl_absorpt_correction_T_min 0.8311
_exptl_absorpt_correction_type multi-scan
_exptl_absorpt_process_details 'DENZO-SMN (Otwinowski & Minor, 1997)'
_exptl_crystal_colour colorless
_exptl_crystal_density_diffrn 1.566
_exptl_crystal_description prism
_exptl_crystal_F_000 672
_exptl_crystal_size_max 0.20
_exptl_crystal_size_mid 0.13
_exptl_crystal_size_min 0.10
_refine_diff_density_max 0.249
_refine_diff_density_min -0.378
_refine_diff_density_rms 0.059
_refine_ls_extinction_method none
_refine_ls_goodness_of_fit_ref 1.039
_refine_ls_hydrogen_treatment mixed
_refine_ls_matrix_type full
_refine_ls_number_parameters 252
_refine_ls_number_reflns 3110
_refine_ls_number_restraints 0
_refine_ls_restrained_S_all 1.039
_refine_ls_R_factor_all 0.0499
_refine_ls_R_factor_gt 0.0334
_refine_ls_shift/su_max 0.000
_refine_ls_shift/su_mean 0.000
_refine_ls_structure_factor_coef Fsqd
_refine_ls_weighting_details 'calc w=1/[\s^2^(Fo^2^)+(0.0334P)^2^+0.6347P] where P=(Fo^2^+2Fc^2^)/3'
_refine_ls_weighting_scheme calc
_refine_ls_wR_factor_gt 0.0764
_refine_ls_wR_factor_ref 0.0835
_reflns_number_gt 2465
_reflns_number_total 3110
_reflns_threshold_expression >2sigma(I)
_cod_data_source_file ja0200241_09.cif
_cod_data_source_block Zn_complex9
_cod_original_sg_symbol_H-M 'P 21/c'
_cod_database_code 4114847

loop_
_symmetry_equiv_pos_as_xyz
'x, y, z'
'-x, y+1/2, -z+1/2'
'-x, -y, -z'
'x, -y-1/2, z-1/2'

loop_
_atom_site_label
_atom_site_type_symbol
_atom_site_fract_x
_atom_site_fract_y
_atom_site_fract_z
_atom_site_U_iso_or_equiv
_atom_site_adp_type
_atom_site_occupancy
_atom_site_symmetry_multiplicity
_atom_site_calc_flag
_atom_site_refinement_flags
Zn1 Zn 1.0000 0.0000 0.0000 0.02153(11) Uani 1 2 d S
O1 O 0.7979(2) -0.14975(10) 0.43987(9) 0.0338(4) Uani 1 1 d .
O2 O 1.1832(2) 0.12912(11) 0.04126(10) 0.0285(3) Uani 1 1 d .
O3 O 0.76700(19) 0.09405(10) -0.05471(9) 0.0282(3) Uani 1 1 d .
O4 O 0.8858(2) 0.25128(11) -0.04670(11) 0.0380(4) Uani 1 1 d .
O5 O 0.6185(2) 0.22571(12) -0.12102(11) 0.0428(4) Uani 1 1 d .
N1 N 0.9100(2) 0.00489(11) 0.12737(11) 0.0223(3) Uani 1 1 d .
N2 N 0.7926(2) 0.02186(13) 0.39718(11) 0.0236(4) Uani 1 1 d .
N3 N 0.7566(2) 0.19121(12) -0.07450(11) 0.0259(4) Uani 1 1 d .
C1 C 0.9010(3) -0.08247(16) 0.17741(13) 0.0274(4) Uani 1 1 d .
C2 C 0.8613(3) -0.08401(15) 0.26586(13) 0.0275(4) Uani 1 1 d .
C3 C 0.8277(3) 0.01097(14) 0.30757(12) 0.0212(4) Uani 1 1 d .
C4 C 0.8302(3) 0.10216(15) 0.25462(13) 0.0270(4) Uani 1 1 d .
C5 C 0.8716(3) 0.09595(15) 0.16722(13) 0.0266(4) Uani 1 1 d .
C6 C 0.7769(3) -0.05739(14) 0.45897(13) 0.0220(4) Uani 1 1 d .
C7 C 0.7318(3) -0.02551(15) 0.55080(13) 0.0226(4) Uani 1 1 d .
C8 C 0.7287(3) -0.10531(18) 0.61551(15) 0.0358(5) Uani 1 1 d .
C9 C 0.6847(3) -0.0828(2) 0.70131(15) 0.0410(6) Uani 1 1 d .
C10 C 0.6442(3) 0.01864(19) 0.72472(14) 0.0353(5) Uani 1 1 d .
C11 C 0.6454(3) 0.09808(19) 0.66075(15) 0.0376(5) Uani 1 1 d .
C12 C 0.6883(3) 0.07634(17) 0.57422(14) 0.0326(5) Uani 1 1 d .
C13 C 1.3755(3) 0.12920(19) 0.0414(2) 0.0377(5) Uani 1 1 d .
H2O H 1.149(3) 0.186(2) 0.0346(17) 0.045(8) Uiso 1 1 d .
H2N H 0.781(3) 0.0827(19) 0.4131(15) 0.030(6) Uiso 1 1 d .
H1 H 0.926(3) -0.1488(18) 0.1487(15) 0.035(6) Uiso 1 1 d .
H2 H 0.857(3) -0.1472(18) 0.2957(15) 0.039(6) Uiso 1 1 d .
H4 H 0.806(3) 0.1636(17) 0.2791(14) 0.028(6) Uiso 1 1 d .
H5 H 0.881(3) 0.1573(17) 0.1319(14) 0.028(5) Uiso 1 1 d .
H8 H 0.757(3) -0.175(2) 0.6000(16) 0.049(7) Uiso 1 1 d .
H9 H 0.684(4) -0.132(2) 0.744(2) 0.066(9) Uiso 1 1 d .
H10 H 0.612(3) 0.0336(18) 0.7828(16) 0.033(6) Uiso 1 1 d .
H11 H 0.611(3) 0.165(2) 0.6745(17) 0.052(7) Uiso 1 1 d .
H12 H 0.688(3) 0.1294(18) 0.5298(16) 0.042(7) Uiso 1 1 d .
H13A H 1.432(5) 0.191(3) 0.070(2) 0.096(12) Uiso 1 1 d .
H13B H 1.428(4) 0.070(3) 0.074(2) 0.076(10) Uiso 1 1 d .
H13C H 1.403(5) 0.130(3) -0.019(3) 0.109(13) Uiso 1 1 d .

loop_
_atom_site_aniso_label
_atom_site_aniso_U_11
_atom_site_aniso_U_22
_atom_site_aniso_U_33
_atom_site_aniso_U_23
_atom_site_aniso_U_13
_atom_site_aniso_U_12
Zn1 0.02757(18) 0.02059(18) 0.01786(17) -0.00135(11) 0.00827(12) -0.00007(12)
O1 0.0529(10) 0.0212(8) 0.0294(8) 0.0043(6) 0.0135(7) 0.0053(6)
O2 0.0319(8) 0.0189(8) 0.0359(8) -0.0032(6) 0.0091(6) -0.0014(6)
O3 0.0347(8) 0.0182(7) 0.0327(8) 0.0058(6) 0.0077(6) 0.0047(6)
O4 0.0427(9) 0.0214(7) 0.0501(10) -0.0020(6) 0.0077(8) -0.0005(7)
O5 0.0360(9) 0.0409(9) 0.0518(10) 0.0217(8) 0.0076(8) 0.0121(7)
N1 0.0271(8) 0.0223(8) 0.0187(8) -0.0007(6) 0.0073(6) 0.0005(6)
N2 0.0358(10) 0.0169(8) 0.0197(8) 0.0003(6) 0.0095(7) 0.0000(7)
N3 0.0343(10) 0.0211(9) 0.0255(9) 0.0052(6) 0.0151(7) 0.0072(7)
C1 0.0371(12) 0.0213(10) 0.0263(10) -0.0007(8) 0.0129(9) 0.0021(8)
C2 0.0405(12) 0.0194(10) 0.0250(10) 0.0023(8) 0.0134(9) 0.0015(8)
C3 0.0228(9) 0.0225(10) 0.0187(9) -0.0002(7) 0.0048(7) -0.0006(7)
C4 0.0421(12) 0.0183(10) 0.0222(10) -0.0027(7) 0.0102(9) 0.0042(8)
C5 0.0394(12) 0.0198(10) 0.0222(10) 0.0028(8) 0.0095(9) 0.0032(8)
C6 0.0224(10) 0.0218(10) 0.0223(10) 0.0031(7) 0.0049(7) -0.0006(7)
C7 0.0212(9) 0.0281(10) 0.0187(9) 0.0019(7) 0.0031(7) -0.0032(7)
C8 0.0486(14) 0.0333(12) 0.0270(11) 0.0065(9) 0.0106(10) 0.0041(10)
C9 0.0512(15) 0.0480(15) 0.0253(12) 0.0132(10) 0.0103(10) -0.0005(11)
C10 0.0332(12) 0.0543(15) 0.0190(10) -0.0041(9) 0.0059(9) -0.0086(10)
C11 0.0492(14) 0.0361(13) 0.0298(12) -0.0079(9) 0.0137(10) -0.0033(10)
C12 0.0453(13) 0.0293(11) 0.0250(11) 0.0005(9) 0.0115(9) -0.0038(9)
C13 0.0292(12) 0.0308(13) 0.0549(16) 0.0038(11) 0.0118(11) -0.0043(10)

loop_
_atom_type_symbol
_atom_type_description
_atom_type_scat_dispersion_real
_atom_type_scat_dispersion_imag
_atom_type_scat_source
C C 0.0033 0.0016 'International Tables Vol C Tables 4.2.6.8 and 6.1.1.4'
H H 0.0000 0.0000 'International Tables Vol C Tables 4.2.6.8 and 6.1.1.4'
N N 0.0061 0.0033 'International Tables Vol C Tables 4.2.6.8 and 6.1.1.4'
O O 0.0106 0.0060 'International Tables Vol C Tables 4.2.6.8 and 6.1.1.4'
Zn Zn 0.2839 1.4301 'International Tables Vol C Tables 4.2.6.8 and 6.1.1.4'

loop_
_geom_angle_atom_site_label_1
_geom_angle_atom_site_label_2
_geom_angle_atom_site_label_3
_geom_angle
_geom_angle_site_symmetry_1
_geom_angle_site_symmetry_3
N1 Zn1 N1 180.00(8) 3_755 .
N1 Zn1 O2 89.57(6) 3_755 3_755
N1 Zn1 O2 90.43(6) . 3_755
N1 Zn1 O2 90.43(6) 3_755 .
N1 Zn1 O2 89.57(6) . .
O2 Zn1 O2 180.00(5) 3_755 .
N1 Zn1 O3 88.78(6) 3_755 3_755
N1 Zn1 O3 91.22(6) . 3_755
O2 Zn1 O3 97.35(5) 3_755 3_755
O2 Zn1 O3 82.65(5) . 3_755
N1 Zn1 O3 91.22(6) 3_755 .
N1 Zn1 O3 88.78(6) . .
O2 Zn1 O3 82.65(5) 3_755 .
O2 Zn1 O3 97.35(5) . .
O3 Zn1 O3 180.00(7) 3_755 .
C13 O2 Zn1 126.28(13) . .
C13 O2 H2O 107.9(19) . .
Zn1 O2 H2O 119.8(19) . .
N3 O3 Zn1 129.96(13) . .
C1 N1 C5 116.15(16) . .
C1 N1 Zn1 121.33(12) . .
C5 N1 Zn1 122.31(12) . .
C6 N2 C3 127.10(17) . .
C6 N2 H2N 118.7(15) . .
C3 N2 H2N 114.2(15) . .
O5 N3 O4 120.60(16) . .
O5 N3 O3 119.54(17) . .
O4 N3 O3 119.86(17) . .
N1 C1 C2 124.60(18) . .
N1 C1 H1 116.7(13) . .
C2 C1 H1 118.7(13) . .
C1 C2 C3 118.81(18) . .
C1 C2 H2 119.6(15) . .
C3 C2 H2 121.6(15) . .
N2 C3 C2 125.16(17) . .
N2 C3 C4 117.92(16) . .
C2 C3 C4 116.92(17) . .
C5 C4 C3 120.07(18) . .
C5 C4 H4 121.2(14) . .
C3 C4 H4 118.7(13) . .
N1 C5 C4 123.38(18) . .
N1 C5 H5 115.5(13) . .
C4 C5 H5 121.1(13) . .
O1 C6 N2 121.65(17) . .
O1 C6 C7 121.38(17) . .
N2 C6 C7 116.97(16) . .
C12 C7 C8 118.66(19) . .
C12 C7 C6 124.52(17) . .
C8 C7 C6 116.79(18) . .
C9 C8 C7 120.4(2) . .
C9 C8 H8 120.3(15) . .
C7 C8 H8 119.3(15) . .
C10 C9 C8 120.7(2) . .
C10 C9 H9 116.9(19) . .
C8 C9 H9 122.3(19) . .
C9 C10 C11 119.3(2) . .
C9 C10 H10 120.7(14) . .
C11 C10 H10 120.0(14) . .
C10 C11 C12 120.5(2) . .
C10 C11 H11 119.8(16) . .
C12 C11 H11 119.6(16) . .
C11 C12 C7 120.4(2) . .
C11 C12 H12 121.5(14) . .
C7 C12 H12 118.1(14) . .
O2 C13 H13A 112(2) . .
O2 C13 H13B 110.1(18) . .
H13A C13 H13B 108(3) . .
O2 C13 H13C 110(2) . .
H13A C13 H13C 105(3) . .
H13B C13 H13C 111(3) . .

loop_
_geom_bond_atom_site_label_1
_geom_bond_atom_site_label_2
_geom_bond_distance
_geom_bond_site_symmetry_2
Zn1 N1 2.0809(15) 3_755
Zn1 N1 2.0809(15) .
Zn1 O2 2.1636(14) 3_755
Zn1 O2 2.1636(14) .
Zn1 O3 2.1659(13) 3_755
Zn1 O3 2.1659(13) .
O1 C6 1.220(2) .
O2 C13 1.431(3) .
O2 H2O 0.77(3) .
O3 N3 1.267(2) .
O4 N3 1.250(2) .
O5 N3 1.234(2) .
N1 C1 1.338(2) .
N1 C5 1.345(2) .
N2 C6 1.373(2) .
N2 C3 1.389(2) .
N2 H2N 0.81(2) .
C1 C2 1.377(3) .
C1 H1 0.97(2) .
C2 C3 1.391(3) .
C2 H2 0.92(2) .
C3 C4 1.398(3) .
C4 C5 1.368(3) .
C4 H4 0.89(2) .
C5 H5 0.94(2) .
C6 C7 1.495(3) .
C7 C12 1.387(3) .
C7 C8 1.394(3) .
C8 C9 1.380(3) .
C8 H8 0.95(3) .
C9 C10 1.377(3) .
C9 H9 0.89(3) .
C10 C11 1.381(3) .
C10 H10 0.94(2) .
C11 C12 1.385(3) .
C11 H11 0.92(3) .
C12 H12 0.94(2) .
C13 H13A 0.96(4) .
C13 H13B 0.95(3) .
C13 H13C 0.95(4) .
